data_4077158
loop_
_publ_author_name
'Zi, Guofu'
'Li, Hung-Wing'
'Xie, Zuowei'

_publ_section_title
;
 Synthesis, Structural Characterization, and Reactivity of
 &#x2018;Carbons-Adjacent'nido- andarachno-Carborane Anions of the
 C2B10Systems and Their Metal Complexes
;
_journal_issue 24
_journal_name_full Organometallics
_journal_page_first 5415
_journal_paper_doi 10.1021/om020809f
_journal_volume 21
_journal_year 2002
_chemical_formula_sum 'C16 H22 B10'
_chemical_formula_weight 322.44
_chemical_name_systematic
; 
 ? 
;
_space_group_IT_number 56
_symmetry_cell_setting orthorhombic
_symmetry_space_group_name_Hall '-P 2ab 2ac'
_symmetry_space_group_name_H-M 'P c c n'
_atom_sites_solution_hydrogens geom
_atom_sites_solution_primary direct
_atom_sites_solution_secondary difmap
_audit_creation_method SHELXL-97
_cell_angle_alpha 90.00
_cell_angle_beta 90.00
_cell_angle_gamma 90.00
_cell_formula_units_Z 4
_cell_length_a 6.6799(13)
_cell_length_b 12.698(3)
_cell_length_c 21.689(4)
_cell_measurement_temperature 293(2)
_cell_volume 1839.7(7)
_computing_cell_refinement 'Bruker XSCANS'
_computing_data_collection 'Bruker XSCANS'
_computing_data_reduction 'Bruker SHELXTL'
_computing_molecular_graphics 'Bruker SHELXTL'
_computing_publication_material 'Bruker SHELXTL'
_computing_structure_refinement 'SHELXL-97 (Sheldrick, 1997)'
_computing_structure_solution 'SHELXS-97 (Sheldrick, 1990)'
_diffrn_ambient_temperature 293(2)
_diffrn_measured_fraction_theta_full 0.999
_diffrn_measured_fraction_theta_max 0.999
_diffrn_measurement_device_type 'Bruker P4'
_diffrn_measurement_method '\w scans'
_diffrn_radiation_monochromator graphite
_diffrn_radiation_source 'fine-focus sealed tube'
_diffrn_radiation_type MoK\a
_diffrn_radiation_wavelength 0.71073
_diffrn_reflns_av_R_equivalents 0.0000
_diffrn_reflns_av_sigmaI/netI 0.0757
_diffrn_reflns_limit_h_max 7
_diffrn_reflns_limit_h_min 0
_diffrn_reflns_limit_k_max 15
_diffrn_reflns_limit_k_min 0
_diffrn_reflns_limit_l_max 25
_diffrn_reflns_limit_l_min 0
_diffrn_reflns_number 1613
_diffrn_reflns_theta_full 24.99
_diffrn_reflns_theta_max 24.99
_diffrn_reflns_theta_min 2.47
_exptl_absorpt_coefficient_mu 0.057
_exptl_absorpt_correction_type none
_exptl_crystal_colour colorless
_exptl_crystal_density_diffrn 1.164
_exptl_crystal_density_method 'not measured'
_exptl_crystal_description prism
_exptl_crystal_F_000 672
_exptl_crystal_size_max 0.70
_exptl_crystal_size_mid 0.53
_exptl_crystal_size_min 0.32
_refine_diff_density_max 0.607
_refine_diff_density_min -0.175
_refine_diff_density_rms 0.057
_refine_ls_extinction_coef 0.035(6)
_refine_ls_extinction_expression Fc^*^=kFc[1+0.001xFc^2^\l^3^/sin(2\q)]^-1/4^
_refine_ls_extinction_method SHELXL
_refine_ls_goodness_of_fit_ref 1.022
_refine_ls_hydrogen_treatment mixed
_refine_ls_matrix_type full
_refine_ls_number_parameters 119
_refine_ls_number_reflns 1613
_refine_ls_number_restraints 0
_refine_ls_restrained_S_all 1.022
_refine_ls_R_factor_all 0.1281
_refine_ls_R_factor_gt 0.0664
_refine_ls_shift/su_max 0.080
_refine_ls_shift/su_mean 0.010
_refine_ls_structure_factor_coef Fsqd
_refine_ls_weighting_details 'calc w=1/[\s^2^(Fo^2^)+(0.1287P)^2^+0.0000P] where P=(Fo^2^+2Fc^2^)/3'
_refine_ls_weighting_scheme calc
_refine_ls_wR_factor_gt 0.1935
_refine_ls_wR_factor_ref 0.2282
_reflns_number_gt 946
_reflns_number_total 1613
_reflns_threshold_expression >2sigma(I)
_cod_data_source_file om020809f.cif
_cod_data_source_block 3
_cod_depositor_comments
;
The following automatic conversions were performed:

'_symmetry_cell_setting' value 'Orthorhombic' changed to
'orthorhombic' according to
/home/saulius/struct/CIF-dictionaries/cif_core.dic dictionary named
'cif_core.dic' version 2.4.1 from 2010-06-29.

Automatic conversion script
Id: cif_fix_values 1715 2011-07-08 13:25:40Z adriana 
;
_cod_original_cell_volume 1839.7(6)
_cod_original_sg_symbol_H-M Pccn
_cod_database_code 4077158

loop_
_symmetry_equiv_pos_as_xyz
'x, y, z'
'-x+1/2, -y+1/2, z'
'x+1/2, -y, -z+1/2'
'-x, y+1/2, -z+1/2'
'-x, -y, -z'
'x-1/2, y-1/2, -z'
'-x-1/2, y, z-1/2'
'x, -y-1/2, z-1/2'

loop_
_atom_site_label
_atom_site_type_symbol
_atom_site_fract_x
_atom_site_fract_y
_atom_site_fract_z
_atom_site_U_iso_or_equiv
_atom_site_adp_type
_atom_site_occupancy
_atom_site_symmetry_multiplicity
_atom_site_calc_flag
_atom_site_refinement_flags
C3 C 0.8377(5) 0.1298(2) 0.11037(14) 0.0504(9) Uani 1 1 d .
H3A H 0.8679 0.0572 0.1000 0.060 Uiso 1 1 calc R
H3B H 0.9583 0.1601 0.1279 0.060 Uiso 1 1 calc R
C1 C 0.7922(4) 0.1882(2) 0.05059(12) 0.0432(8) Uani 1 1 d .
C9 C 0.6758(5) 0.2065(2) 0.20579(12) 0.0471(8) Uani 1 1 d .
C4 C 0.6790(5) 0.1293(2) 0.15981(14) 0.0469(8) Uani 1 1 d .
C5 C 0.5347(5) 0.0499(3) 0.16118(17) 0.0588(10) Uani 1 1 d .
H5A H 0.5333 -0.0008 0.1302 0.071 Uiso 1 1 calc R
C8 C 0.5339(5) 0.1995(3) 0.25224(16) 0.0597(10) Uani 1 1 d .
H8A H 0.5332 0.2501 0.2832 0.072 Uiso 1 1 calc R
C6 C 0.3940(6) 0.0451(3) 0.20773(17) 0.0698(11) Uani 1 1 d .
H6A H 0.2993 -0.0086 0.2080 0.084 Uiso 1 1 calc R
C7 C 0.3941(6) 0.1200(3) 0.25379(19) 0.0719(11) Uani 1 1 d .
H7A H 0.3007 0.1167 0.2855 0.086 Uiso 1 1 calc R
B3 B 0.5467(5) 0.2108(3) 0.02932(17) 0.0449(9) Uani 1 1 d .
H3 H 0.4159 0.1858 0.0564 0.054 Uiso 1 1 calc R
B4 B 0.6981(5) 0.1205(3) -0.01107(16) 0.0488(10) Uani 1 1 d .
H4 H 0.6650 0.0356 -0.0105 0.059 Uiso 1 1 calc R
B5 B 0.9476(6) 0.1681(3) -0.01077(17) 0.0509(10) Uani 1 1 d .
H5 H 1.0762 0.1140 -0.0098 0.061 Uiso 1 1 calc R
B11 B 0.9531(6) 0.2895(3) -0.05201(18) 0.0564(11) Uani 1 1 d .
H11 H 1.0845 0.3152 -0.0786 0.068 Uiso 1 1 calc R
B10 B 0.7968(6) 0.1837(3) -0.07760(18) 0.0584(11) Uani 1 1 d .

loop_
_atom_site_aniso_label
_atom_site_aniso_U_11
_atom_site_aniso_U_22
_atom_site_aniso_U_33
_atom_site_aniso_U_23
_atom_site_aniso_U_13
_atom_site_aniso_U_12
C3 0.0561(19) 0.0360(17) 0.0591(19) 0.0003(13) -0.0011(16) 0.0078(15)
C1 0.0438(18) 0.0334(17) 0.0522(18) -0.0021(12) 0.0012(15) 0.0044(14)
C9 0.0514(19) 0.0421(16) 0.0476(17) 0.0059(13) -0.0012(15) 0.0022(15)
C4 0.0529(19) 0.0367(16) 0.0510(17) 0.0059(13) -0.0049(16) 0.0047(14)
C5 0.073(2) 0.0401(18) 0.063(2) 0.0071(15) -0.011(2) -0.0061(17)
C8 0.065(2) 0.054(2) 0.060(2) 0.0004(16) 0.0084(19) 0.0048(18)
C6 0.074(2) 0.055(2) 0.081(3) 0.0166(19) 0.004(2) -0.018(2)
C7 0.068(2) 0.070(3) 0.078(3) 0.014(2) 0.018(2) -0.008(2)
B3 0.040(2) 0.0377(18) 0.057(2) 0.0041(16) -0.0020(16) -0.0018(16)
B4 0.048(2) 0.0396(19) 0.059(2) -0.0090(16) -0.0001(19) -0.0066(16)
B5 0.049(2) 0.042(2) 0.061(2) -0.0046(17) 0.0079(19) 0.0023(17)
B11 0.053(2) 0.053(2) 0.064(2) 0.0012(17) 0.0098(19) -0.002(2)
B10 0.059(3) 0.053(2) 0.063(2) 0.0001(18) -0.003(2) -0.0007(19)

loop_
_atom_type_symbol
_atom_type_description
_atom_type_scat_dispersion_real
_atom_type_scat_dispersion_imag
_atom_type_scat_source
C C 0.0033 0.0016 'International Tables Vol C Tables 4.2.6.8 and 6.1.1.4'
H H 0.0000 0.0000 'International Tables Vol C Tables 4.2.6.8 and 6.1.1.4'
B B 0.0013 0.0007 'International Tables Vol C Tables 4.2.6.8 and 6.1.1.4'

loop_
_geom_angle_atom_site_label_1
_geom_angle_atom_site_label_2
_geom_angle_atom_site_label_3
_geom_angle
_geom_angle_site_symmetry_1
_geom_angle_site_symmetry_3
C4 C3 C1 117.8(3) . .
C3 C1 C1 121.68(15) . 2_655
C3 C1 B4 119.6(2) . .
C1 C1 B4 110.4(2) 2_655 .
C3 C1 B5 118.0(2) . .
C1 C1 B5 110.3(2) 2_655 .
B4 C1 B5 62.50(19) . .
C3 C1 B3 119.8(2) . .
C1 C1 B3 61.5(2) 2_655 .
B4 C1 B3 61.7(2) . .
B5 C1 B3 113.2(2) . .
C3 C1 B3 117.5(3) . 2_655
C1 C1 B3 61.0(2) 2_655 2_655
B4 C1 B3 113.0(2) . 2_655
B5 C1 B3 61.75(19) . 2_655
B3 C1 B3 113.2(2) . 2_655
C8 C9 C4 118.9(3) . .
C8 C9 C9 120.3(2) . 2_655
C4 C9 C9 120.8(3) . 2_655
C5 C4 C9 118.8(3) . .
C5 C4 C3 120.3(3) . .
C9 C4 C3 121.0(3) . .
C6 C5 C4 121.2(3) . .
C7 C8 C9 121.9(3) . .
C5 C6 C7 119.9(3) . .
C8 C7 C6 119.2(3) . .
C1 B3 C1 57.55(19) . 2_655
C1 B3 B11 105.4(3) . 2_655
C1 B3 B11 105.5(2) 2_655 2_655
C1 B3 B4 58.66(18) . .
C1 B3 B4 104.9(2) 2_655 .
B11 B3 B4 60.1(2) 2_655 .
C1 B3 B5 104.8(2) . 2_655
C1 B3 B5 58.32(19) 2_655 2_655
B11 B3 B5 60.7(2) 2_655 2_655
B4 B3 B5 108.0(3) . 2_655
C1 B4 B11 106.2(2) . 2_655
C1 B4 B3 59.65(19) . .
B11 B4 B3 60.0(2) 2_655 .
C1 B4 B10 105.7(2) . .
B11 B4 B10 60.8(2) 2_655 .
B3 B4 B10 108.8(3) . .
C1 B4 B5 58.67(19) . .
B11 B4 B5 108.6(3) 2_655 .
B3 B4 B5 108.4(2) . .
B10 B4 B5 60.0(2) . .
C1 B5 B10 106.0(3) . .
C1 B5 B4 58.83(19) . .
B10 B5 B4 60.1(2) . .
C1 B5 B3 59.93(19) . 2_655
B10 B5 B3 108.5(3) . 2_655
B4 B5 B3 108.6(3) . 2_655
C1 B5 B11 105.9(3) . .
B10 B5 B11 60.4(2) . .
B4 B5 B11 108.2(3) . .
B3 B5 B11 59.6(2) 2_655 .
B3 B11 B4 59.9(2) 2_655 2_655
B3 B11 B5 59.7(2) 2_655 .
B4 B11 B5 107.2(3) 2_655 .
B3 B11 B10 108.0(3) 2_655 .
B4 B11 B10 108.0(3) 2_655 .
B5 B11 B10 59.6(2) . .
B3 B11 B10 108.1(3) 2_655 2_655
B4 B11 B10 60.0(2) 2_655 2_655
B5 B11 B10 107.5(3) . 2_655
B10 B11 B10 60.2(3) . 2_655
B5 B10 B4 59.8(2) . .
B5 B10 B11 60.0(2) . .
B4 B10 B11 107.7(3) . .
B5 B10 B11 107.2(3) . 2_655
B4 B10 B11 59.2(2) . 2_655
B11 B10 B11 107.8(3) . 2_655
B5 B10 B10 107.6(2) . 2_655
B4 B10 B10 107.1(2) . 2_655
B11 B10 B10 60.0(3) . 2_655
B11 B10 B10 59.8(3) 2_655 2_655

loop_
_geom_bond_atom_site_label_1
_geom_bond_atom_site_label_2
_geom_bond_distance
_geom_bond_site_symmetry_2
C3 C4 1.508(4) .
C3 C1 1.524(4) .
C1 C1 1.667(5) 2_655
C1 B4 1.710(4) .
C1 B5 1.707(5) .
C1 B3 1.727(5) .
C1 B3 1.736(4) 2_655
C9 C8 1.386(4) .
C9 C4 1.398(4) .
C9 C9 1.484(6) 2_655
C4 C5 1.395(4) .
C5 C6 1.381(5) .
C8 C7 1.377(5) .
C6 C7 1.379(5) .
B3 C1 1.736(4) 2_655
B3 B11 1.764(5) 2_655
B3 B4 1.762(5) .
B3 B5 1.767(5) 2_655
B4 B11 1.765(5) 2_655
B4 B10 1.778(5) .
B4 B5 1.773(5) .
B5 B10 1.776(6) .
B5 B3 1.767(5) 2_655
B5 B11 1.783(6) .
B11 B3 1.764(5) 2_655
B11 B4 1.765(5) 2_655
B11 B10 1.790(6) .
B11 B10 1.792(6) 2_655
B10 B11 1.792(6) 2_655
B10 B10 1.796(8) 2_655
